data_7111590
loop_
_publ_author_name
'Zhong, Di-Chang'
'Meng, Miao'
'Zhu, Jie'
'Yang, Guo-Yu'
'Lu, Tong-Bu'

_publ_section_title
;
 A highly-connected acentric organic--inorganic hybrid material with
 unique 3D inorganic and 3D organic connectivity
;
_journal_issue 24
_journal_name_full 'Chemical Communications'
_journal_page_first 4354
_journal_page_last 4356
_journal_paper_doi 10.1039/c000676a
_journal_volume 46
_journal_year 2010
_chemical_formula_sum 'C8 H6 Cd7 N16 O14'
_chemical_formula_weight 1337.09
_chemical_name_systematic
;
?
;
_space_group_IT_number 82
_symmetry_cell_setting tetragonal
_symmetry_space_group_name_Hall 'I -4'
_symmetry_space_group_name_H-M 'I -4'
_atom_sites_solution_hydrogens geom
_atom_sites_solution_primary direct
_atom_sites_solution_secondary difmap
_audit_creation_method SHELXL-97
_cell_angle_alpha 90.00
_cell_angle_beta 90.00
_cell_angle_gamma 90.00
_cell_formula_units_Z 2
_cell_length_a 9.4631(7)
_cell_length_b 9.4631(7)
_cell_length_c 13.662(2)
_cell_measurement_reflns_used 2302
_cell_measurement_temperature 173(2)
_cell_measurement_theta_max 26.99
_cell_measurement_theta_min 2.62
_cell_volume 1223.4(2)
_computing_cell_refinement 'Bruker SMART'
_computing_data_collection 'Bruker SMART'
_computing_data_reduction 'Bruker SAINT'
_computing_molecular_graphics 'Bruker SHELXTL'
_computing_publication_material 'Bruker SHELXTL'
_computing_structure_refinement 'SHELXL-97 (Sheldrick, 1997)'
_computing_structure_solution 'SHELXS-97 (Sheldrick, 1990)'
_diffrn_ambient_temperature 173(2)
_diffrn_measured_fraction_theta_full 0.989
_diffrn_measured_fraction_theta_max 0.989
_diffrn_measurement_device_type 'CCD area detector'
_diffrn_measurement_method 'phi and omega scans'
_diffrn_radiation_monochromator graphite
_diffrn_radiation_source 'fine-focus sealed tube'
_diffrn_radiation_type MoK\a
_diffrn_radiation_wavelength 0.71073
_diffrn_reflns_av_R_equivalents 0.0178
_diffrn_reflns_av_sigmaI/netI 0.0247
_diffrn_reflns_limit_h_max 11
_diffrn_reflns_limit_h_min -6
_diffrn_reflns_limit_k_max 11
_diffrn_reflns_limit_k_min -4
_diffrn_reflns_limit_l_max 16
_diffrn_reflns_limit_l_min -14
_diffrn_reflns_number 2307
_diffrn_reflns_theta_full 25.97
_diffrn_reflns_theta_max 25.97
_diffrn_reflns_theta_min 2.62
_diffrn_standards_decay_% 0
_diffrn_standards_interval_count 0
_diffrn_standards_interval_time 0
_diffrn_standards_number 0
_exptl_absorpt_coefficient_mu 6.069
_exptl_absorpt_correction_T_max 0.3237
_exptl_absorpt_correction_T_min 0.2186
_exptl_absorpt_correction_type multi-scan
_exptl_absorpt_process_details 'sadabs (sheldrick, 1996)'
_exptl_crystal_colour colourless
_exptl_crystal_density_diffrn 3.630
_exptl_crystal_density_method 'not measured'
_exptl_crystal_description block
_exptl_crystal_F_000 1228
_exptl_crystal_size_max 0.32
_exptl_crystal_size_mid 0.28
_exptl_crystal_size_min 0.24
_refine_diff_density_max 0.821
_refine_diff_density_min -1.095
_refine_diff_density_rms 0.187
_refine_ls_abs_structure_details 'Flack H D (1983), Acta Cryst. A39, 876-881'
_refine_ls_abs_structure_Flack 0.03(6)
_refine_ls_extinction_method none
_refine_ls_goodness_of_fit_ref 1.095
_refine_ls_hydrogen_treatment constr
_refine_ls_matrix_type full
_refine_ls_number_parameters 71
_refine_ls_number_reflns 1169
_refine_ls_number_restraints 6
_refine_ls_restrained_S_all 1.092
_refine_ls_R_factor_all 0.0232
_refine_ls_R_factor_gt 0.0226
_refine_ls_shift/su_max 0.001
_refine_ls_shift/su_mean 0.000
_refine_ls_structure_factor_coef Fsqd
_refine_ls_weighting_details 'calc w=1/[\s^2^(Fo^2^)+(0.0289P)^2^+8.1786P] where P=(Fo^2^+2Fc^2^)/3'
_refine_ls_weighting_scheme calc
_refine_ls_wR_factor_gt 0.0559
_refine_ls_wR_factor_ref 0.0563
_reflns_number_gt 1144
_reflns_number_total 1169
_reflns_threshold_expression >2sigma(I)
_cod_data_source_file c000676asup1.cif
_cod_data_source_block b
_cod_depositor_comments
;
The following automatic conversions were performed:

'_symmetry_cell_setting' value 'Tetragonal' changed to 'tetragonal'
according to /home/saulius/struct/CIF-dictionaries/cif_core.dic
dictionary named 'cif_core.dic' version 2.4.2 from 2011-04-26.

Automatic conversion script
Id: cif_fix_values 1891 2012-01-12 08:04:46Z andrius 
;
_cod_original_sg_symbol_H-M I-4
_cod_database_code 7111590

loop_
_symmetry_equiv_pos_as_xyz
'x, y, z'
'-x, -y, z'
'y, -x, -z'
'-y, x, -z'
'x+1/2, y+1/2, z+1/2'
'-x+1/2, -y+1/2, z+1/2'
'y+1/2, -x+1/2, -z+1/2'
'-y+1/2, x+1/2, -z+1/2'

loop_
_atom_site_label
_atom_site_type_symbol
_atom_site_fract_x
_atom_site_fract_y
_atom_site_fract_z
_atom_site_U_iso_or_equiv
_atom_site_adp_type
_atom_site_occupancy
_atom_site_symmetry_multiplicity
_atom_site_calc_flag
_atom_site_refinement_flags
_atom_site_disorder_assembly
_atom_site_disorder_group
Cd1 Cd 0.49697(4) 0.71057(4) 0.74534(4) 0.01034(12) Uani 1 1 d . . .
Cd2 Cd 0.5000 1.0000 0.94167(4) 0.01177(14) Uani 1 2 d S . .
Cd3 Cd 0.0000 1.0000 1.0000 0.01109(19) Uani 1 4 d S . .
O1 O 0.2817(5) 0.8507(4) 0.8860(3) 0.0143(8) Uani 1 1 d . A .
O2 O 0.0997(5) 0.7770(4) 0.9803(4) 0.0195(10) Uani 1 1 d . A .
O3 O 0.6198(4) 0.8714(4) 0.8329(3) 0.0110(9) Uani 1 1 d . . .
H3 H 0.6718 0.8228 0.8709 0.013 Uiso 1 1 d R . .
O4 O -0.0072(13) 0.9692(7) 0.8394(5) 0.0143(8) Uani 0.50 1 d PU A -1
H4 H 0.0069 1.0572 0.8314 0.017 Uiso 0.50 1 d PR A -1
N1 N 0.3327(7) 0.5738(6) 0.8345(5) 0.0295(6) Uani 1 1 d . . .
N2 N 0.3289(7) 0.4321(6) 0.8315(5) 0.0295(6) Uani 1 1 d . . .
N3 N 0.2339(7) 0.3880(6) 0.8935(5) 0.0295(6) Uani 1 1 d . . .
N4 N 0.1737(7) 0.4974(6) 0.9384(5) 0.0295(6) Uani 1 1 d . . .
C1 C 0.2380(9) 0.6094(7) 0.9004(6) 0.0295(6) Uani 1 1 d . A .
C2 C 0.2050(9) 0.7599(7) 0.9246(7) 0.0295(6) Uani 1 1 d . . .

loop_
_atom_site_aniso_label
_atom_site_aniso_U_11
_atom_site_aniso_U_22
_atom_site_aniso_U_33
_atom_site_aniso_U_23
_atom_site_aniso_U_13
_atom_site_aniso_U_12
Cd1 0.01191(19) 0.00768(19) 0.0114(2) 0.00024(17) -0.00017(19) -0.00017(13)
Cd2 0.0181(4) 0.0085(3) 0.0087(3) 0.000 0.000 0.0014(3)
Cd3 0.0120(2) 0.0120(2) 0.0093(4) 0.000 0.000 0.000
O1 0.017(2) 0.0105(19) 0.0157(19) 0.0068(14) -0.0005(16) -0.0027(16)
O2 0.022(2) 0.012(2) 0.025(3) 0.0006(18) 0.013(2) 0.0039(17)
O3 0.009(2) 0.014(2) 0.010(2) 0.0039(16) -0.0022(16) -0.0014(17)
O4 0.017(2) 0.0105(19) 0.0157(19) 0.0068(14) -0.0005(16) -0.0027(16)
N1 0.0363(16) 0.0104(12) 0.0418(16) 0.0050(10) 0.0232(14) 0.0028(11)
N2 0.0363(16) 0.0104(12) 0.0418(16) 0.0050(10) 0.0232(14) 0.0028(11)
N3 0.0363(16) 0.0104(12) 0.0418(16) 0.0050(10) 0.0232(14) 0.0028(11)
N4 0.0363(16) 0.0104(12) 0.0418(16) 0.0050(10) 0.0232(14) 0.0028(11)
C1 0.0363(16) 0.0104(12) 0.0418(16) 0.0050(10) 0.0232(14) 0.0028(11)
C2 0.0363(16) 0.0104(12) 0.0418(16) 0.0050(10) 0.0232(14) 0.0028(11)

loop_
_atom_type_symbol
_atom_type_description
_atom_type_scat_dispersion_real
_atom_type_scat_dispersion_imag
_atom_type_scat_source
C C 0.0033 0.0016 'International Tables Vol C Tables 4.2.6.8 and 6.1.1.4'
H H 0.0000 0.0000 'International Tables Vol C Tables 4.2.6.8 and 6.1.1.4'
N N 0.0061 0.0033 'International Tables Vol C Tables 4.2.6.8 and 6.1.1.4'
O O 0.0106 0.0060 'International Tables Vol C Tables 4.2.6.8 and 6.1.1.4'
Cd Cd -0.8075 1.2024 'International Tables Vol C Tables 4.2.6.8 and 6.1.1.4'

loop_
_geom_angle_atom_site_label_1
_geom_angle_atom_site_label_2
_geom_angle_atom_site_label_3
_geom_angle
_geom_angle_site_symmetry_1
_geom_angle_site_symmetry_3
O3 Cd1 O4 154.8(2) . 7_456
O3 Cd1 O3 92.4(2) . 7_466
O4 Cd1 O3 107.5(2) 7_456 7_466
O3 Cd1 N1 115.8(2) . .
O4 Cd1 N1 73.8(3) 7_456 .
O3 Cd1 N1 106.7(2) 7_466 .
O3 Cd1 O4 140.4(2) . 8_656
O4 Cd1 O4 14.5(3) 7_456 8_656
O3 Cd1 O4 117.0(2) 7_466 8_656
N1 Cd1 O4 82.2(3) . 8_656
O3 Cd1 O1 84.14(15) . 8_656
O4 Cd1 O1 85.7(3) 7_456 8_656
O3 Cd1 O1 76.32(15) 7_466 8_656
N1 Cd1 O1 159.3(2) . 8_656
O4 Cd1 O1 78.4(2) 8_656 8_656
O3 Cd1 N2 76.64(18) . 2_665
O4 Cd1 N2 81.6(2) 7_456 2_665
O3 Cd1 N2 167.54(18) 7_466 2_665
N1 Cd1 N2 83.8(2) . 2_665
O4 Cd1 N2 70.4(2) 8_656 2_665
O1 Cd1 N2 96.4(2) 8_656 2_665
O3 Cd2 O3 96.4(2) . 2_675
O3 Cd2 N4 148.37(17) . 4_667
O3 Cd2 N4 95.1(2) 2_675 4_667
O3 Cd2 N4 95.1(2) . 3_567
O3 Cd2 N4 148.37(17) 2_675 3_567
N4 Cd2 N4 90.2(4) 4_667 3_567
O3 Cd2 O1 85.02(14) . .
O3 Cd2 O1 72.51(13) 2_675 .
N4 Cd2 O1 126.57(17) 4_667 .
N4 Cd2 O1 79.31(18) 3_567 .
O3 Cd2 O1 72.51(13) . 2_675
O3 Cd2 O1 85.02(14) 2_675 2_675
N4 Cd2 O1 79.31(18) 4_667 2_675
N4 Cd2 O1 126.57(17) 3_567 2_675
O1 Cd2 O1 146.21(19) . 2_675
O4 Cd3 O4 15.5(3) 4_667 3_467
O4 Cd3 O4 169.0(2) 4_667 .
O4 Cd3 O4 169.0(2) 3_467 .
O4 Cd3 O4 169.0(2) 4_667 2_575
O4 Cd3 O4 169.0(2) 3_467 2_575
O4 Cd3 O4 15.5(3) . 2_575
O4 Cd3 O2 77.2(3) 4_667 4_667
O4 Cd3 O2 89.6(3) 3_467 4_667
O4 Cd3 O2 101.3(3) . 4_667
O4 Cd3 O2 91.9(3) 2_575 4_667
O4 Cd3 O2 89.6(3) 4_667 3_467
O4 Cd3 O2 77.2(3) 3_467 3_467
O4 Cd3 O2 91.9(3) . 3_467
O4 Cd3 O2 101.3(3) 2_575 3_467
O2 Cd3 O2 166.7(2) 4_667 3_467
O4 Cd3 O2 91.9(3) 4_667 .
O4 Cd3 O2 101.3(3) 3_467 .
O4 Cd3 O2 77.2(3) . .
O4 Cd3 O2 89.6(3) 2_575 .
O2 Cd3 O2 90.77(3) 4_667 .
O2 Cd3 O2 90.77(3) 3_467 .
O4 Cd3 O2 101.3(3) 4_667 2_575
O4 Cd3 O2 91.9(3) 3_467 2_575
O4 Cd3 O2 89.6(3) . 2_575
O4 Cd3 O2 77.2(3) 2_575 2_575
O2 Cd3 O2 90.77(3) 4_667 2_575
O2 Cd3 O2 90.77(3) 3_467 2_575
O2 Cd3 O2 166.7(2) . 2_575
C2 O1 Cd1 124.7(5) . 7_466
C2 O1 Cd2 135.4(5) . .
Cd1 O1 Cd2 96.58(14) 7_466 .
C2 O2 Cd3 120.3(4) . .
Cd2 O3 Cd1 117.32(18) . .
Cd2 O3 Cd1 112.84(17) . 8_656
Cd1 O3 Cd1 117.95(18) . 8_656
Cd2 O3 H3 100.5 . .
Cd1 O3 H3 104.9 . .
Cd1 O3 H3 99.3 8_656 .
Cd3 O4 Cd1 121.2(5) . 8_556
Cd3 O4 Cd1 115.9(5) . 7_466
Cd1 O4 Cd1 118.1(3) 8_556 7_466
Cd3 O4 H4 89.6 . .
Cd1 O4 H4 87.4 8_556 .
Cd1 O4 H4 70.8 7_466 .
C1 N1 N2 105.0(6) . .
C1 N1 Cd1 131.4(5) . .
N2 N1 Cd1 123.3(4) . .
N3 N2 N1 108.5(6) . .
N3 N2 Cd1 127.1(4) . 2_665
N1 N2 Cd1 123.4(4) . 2_665
N2 N3 N4 110.2(6) . .
C1 N4 N3 104.1(6) . .
C1 N4 Cd2 126.3(5) . 3_467
N3 N4 Cd2 129.5(4) . 3_467
N1 C1 N4 112.0(6) . .
N1 C1 C2 122.6(7) . .
N4 C1 C2 125.3(7) . .
O1 C2 O2 128.9(6) . .
O1 C2 C1 116.3(6) . .
O2 C2 C1 114.8(6) . .

loop_
_geom_bond_atom_site_label_1
_geom_bond_atom_site_label_2
_geom_bond_distance
_geom_bond_site_symmetry_2
Cd1 O3 2.258(4) .
Cd1 O4 2.261(12) 7_456
Cd1 O3 2.265(4) 7_466
Cd1 N1 2.362(6) .
Cd1 O4 2.385(11) 8_656
Cd1 O1 2.398(4) 8_656
Cd1 N2 2.434(6) 2_665
Cd2 O3 2.231(4) .
Cd2 O3 2.231(4) 2_675
Cd2 N4 2.321(6) 4_667
Cd2 N4 2.321(6) 3_567
Cd2 O1 2.616(4) .
Cd2 O1 2.616(4) 2_675
Cd3 O4 2.215(7) 4_667
Cd3 O4 2.215(7) 3_467
Cd3 O4 2.215(7) .
Cd3 O4 2.215(7) 2_575
Cd3 O2 2.327(4) 4_667
Cd3 O2 2.327(4) 3_467
Cd3 O2 2.327(4) .
Cd3 O2 2.327(4) 2_575
O1 C2 1.242(9) .
O1 Cd1 2.398(4) 7_466
O2 C2 1.264(9) .
O3 Cd1 2.265(4) 8_656
O3 H3 0.8500 .
O4 Cd1 2.261(12) 8_556
O4 Cd1 2.385(11) 7_466
O4 H4 0.8500 .
N1 C1 1.314(10) .
N1 N2 1.342(8) .
N2 N3 1.303(9) .
N2 Cd1 2.434(6) 2_665
N3 N4 1.332(8) .
N4 C1 1.328(9) .
N4 Cd2 2.321(6) 3_467
C1 C2 1.495(9) .
